data_7223708
loop_
_publ_author_name
'Brauer, D.J.'
'Pawelke, G.'
'Buerger, H.'
'Chebude, Y.'

_publ_section_title
;
 A diazenidoborate: formation and structure of Cs ((C F3)3 B N=N C F3)
;
_journal_name_full
;
Zeitschrift fuer Naturforschung, Teil B. Anorganische Chemie, Organische 
Chemie (42,1987-)
;
_journal_page_first 269
_journal_page_last 272
_journal_volume 55
_journal_year 2000
_chemical_formula_sum 'C4 B Cs F12 N2'
_chemical_name_systematic 'Cs (B (C F3)3 N2 (C F3))'
_space_group_IT_number 14
_symmetry_space_group_name_Hall '-P 2yn'
_symmetry_space_group_name_H-M 'P 1 21/n 1'
_cell_angle_alpha 90
_cell_angle_beta 99.169
_cell_angle_gamma 90
_cell_formula_units_Z 4
_cell_length_a 7.6764
_cell_length_b 11.543
_cell_length_c 13.386
_cell_volume 1170.960
_citation_journal_id_ASTM ZNBSEN
_cod_data_source_file Brauer_ZNBSEN_2000_219.cif
_cod_data_source_block C4B1Cs1F12N2
_cod_original_cell_volume 1170.96
_cod_original_sg_symbol_Hall '-P 2ybc (x-z,y,z)'
_cod_original_formula_sum 'C4 B1 Cs1 F12 N2'
_cod_database_code 7223708

loop_
_symmetry_equiv_pos_as_xyz
x,y,z
-x+1/2,y+1/2,-z+1/2
-x,-y,-z
x-1/2,-y-1/2,z-1/2

loop_
_atom_site_label
_atom_site_type_symbol
_atom_site_fract_x
_atom_site_fract_y
_atom_site_fract_z
_atom_site_occupancy
_atom_site_U_iso_or_equiv
C4 C+2 -0.0437 1.3178 0.5438 1 0.0
F2 F-1 0.2088 0.9959 0.6239 1 0.0
F14 F-1 -0.0576 1.2864 0.438 0.157 0.0
F7 F-1 -0.1387 0.9027 0.5793 1 0.0
F1 F-1 0.2739 1.0916 0.7621 1 0.0
F9 F-1 -0.1871 0.869 0.7298 1 0.0
F6 F-1 -0.0381 1.0217 0.8881 1 0.0
N1 N-1 -0.1001 1.1642 0.6336 1 0.0
C1 C+2 0.1532 1.0152 0.713 1 0.0
F13 F-1 -0.1942 1.3446 0.5286 0.157 0.0
F4 F-1 -0.2655 1.1184 0.8132 1 0.0
F3 F-1 0.1834 0.9113 0.762 1 0.0
F10 F-1 0.08 1.3558 0.5018 0.843 0.0
Cs1 Cs+1 0.04042 0.72909 0.91274 1 0.0
F15 F-1 0.0498 0.4019 0.5637 0.157 0.0
F5 F-1 -0.0084 1.1983 0.847 1 0.0
B1 B+3 -0.0466 1.0588 0.7047 1 0.0
F11 F-1 -0.0925 1.3999 0.5977 0.843 0.0
F8 F-1 -0.348 0.9854 0.6352 1 0.0
F12 F-1 -0.1756 1.2942 0.477 0.843 0.0
C3 C+2 -0.1816 0.9556 0.6637 1 0.0
C2 C+2 -0.0894 1.0993 0.8135 1 0.0
N2 N-1 0.0231 1.2179 0.6069 1 0.0
